data_7246844
loop_
_publ_author_name
'Andrienko, Irina V.'
'Rakhmanova, Mariana I.'
'Samsonenko, Denis G.'
'Kovalenko, Ekaterina A.'

_publ_section_title
;
 Supramolecular lanthanide assemblies with cucurbit[6]uril: from synthesis
 and crystal structure to application
;
_journal_issue 23
_journal_name_full CrystEngComm
_journal_page_first 3460
_journal_page_last 3471
_journal_paper_doi 10.1039/D3CE00301A
_journal_volume 25
_journal_year 2023
_chemical_formula_sum 'C36 H92 N32 O63 Yb2'
_chemical_formula_weight 2327.49
_space_group_crystal_system trigonal
_space_group_IT_number 148
_space_group_name_Hall '-R 3'
_space_group_name_H-M_alt 'R -3 :H'
_atom_sites_solution_hydrogens geom
_atom_sites_solution_primary dual
_atom_sites_solution_secondary difmap
_audit_creation_method SHELXL-2018/3
_audit_update_record
;
2023-03-09 deposited with the CCDC.	2023-05-25 downloaded from the CCDC.
;
_cell_angle_alpha 90
_cell_angle_beta 90
_cell_angle_gamma 120
_cell_formula_units_Z 9
_cell_length_a 25.7946(4)
_cell_length_b 25.7946(4)
_cell_length_c 31.7638(6)
_cell_measurement_reflns_used 9222
_cell_measurement_temperature 150(2)
_cell_measurement_theta_max 28.66
_cell_measurement_theta_min 2.23
_cell_volume 18302.9(5)
_computing_cell_refinement 'SAINT (Bruker-AXS, 2016)'
_computing_data_collection 'APEX3 (Bruker-AXS, 2016)'
_computing_data_reduction 'SAINT (Bruker-AXS, 2016)'
_computing_molecular_graphics 'ShelXle (H\"ubschle, 2011)'
_computing_publication_material 'CIFTAB (Sheldrick, 2015)'
_computing_structure_refinement 'SHELXL-2018 (Sheldrick, 2015)'
_computing_structure_solution 'SHELXT-2018 (Sheldrick, 2015)'
_diffrn_ambient_temperature 150(2)
_diffrn_detector PIXEL
_diffrn_detector_area_resol_mean 7.41
_diffrn_detector_type 'Bruker PHOTON III area detector'
_diffrn_measured_fraction_theta_full 0.998
_diffrn_measured_fraction_theta_max 0.997
_diffrn_measurement_device 'three-circle diffractometer'
_diffrn_measurement_device_type 'Bruker D8 Venture diffractometer'
_diffrn_measurement_method '\w and \f scans'
_diffrn_radiation_monochromator 'Incoatec HELIOS multilayer mirrors'
_diffrn_radiation_type MoK\a
_diffrn_radiation_wavelength 0.71073
_diffrn_reflns_av_R_equivalents 0.0533
_diffrn_reflns_av_unetI/netI 0.0295
_diffrn_reflns_Laue_measured_fraction_full 0.998
_diffrn_reflns_Laue_measured_fraction_max 0.997
_diffrn_reflns_limit_h_max 34
_diffrn_reflns_limit_h_min -34
_diffrn_reflns_limit_k_max 34
_diffrn_reflns_limit_k_min -34
_diffrn_reflns_limit_l_max 42
_diffrn_reflns_limit_l_min -42
_diffrn_reflns_number 95542
_diffrn_reflns_point_group_measured_fraction_full 0.998
_diffrn_reflns_point_group_measured_fraction_max 0.997
_diffrn_reflns_theta_full 25.242
_diffrn_reflns_theta_max 28.704
_diffrn_reflns_theta_min 1.573
_diffrn_source 'Incoatec IuS3.0 microfocus X-ray tube'
_exptl_absorpt_coefficient_mu 2.426
_exptl_absorpt_correction_T_max 0.7458
_exptl_absorpt_correction_T_min 0.7077
_exptl_absorpt_correction_type multi-scan
_exptl_absorpt_process_details
;
 SADABS 2016/2: Krause, L., Herbst-Irmer, R., Sheldrick G.M. & Stalke D.,
 J. Appl. Cryst. 48 (2015) 3-10
;
_exptl_crystal_colour colorless
_exptl_crystal_density_diffrn 1.900
_exptl_crystal_description block
_exptl_crystal_F_000 10584
_exptl_crystal_size_max 0.100
_exptl_crystal_size_mid 0.100
_exptl_crystal_size_min 0.100
_refine_diff_density_max 1.309
_refine_diff_density_min -0.845
_refine_diff_density_rms 0.122
_refine_ls_extinction_method none
_refine_ls_goodness_of_fit_ref 1.083
_refine_ls_hydrogen_treatment constr
_refine_ls_matrix_type full
_refine_ls_number_parameters 770
_refine_ls_number_reflns 10486
_refine_ls_number_restraints 388
_refine_ls_restrained_S_all 1.090
_refine_ls_R_factor_all 0.0455
_refine_ls_R_factor_gt 0.0334
_refine_ls_shift/su_max 0.002
_refine_ls_shift/su_mean 0.000
_refine_ls_structure_factor_coef Fsqd
_refine_ls_weighting_details 'w=1/[\s^2^(Fo^2^)+(0.0544P)^2^+52.7150P] where P=(Fo^2^+2Fc^2^)/3'
_refine_ls_weighting_scheme calc
_refine_ls_wR_factor_gt 0.0923
_refine_ls_wR_factor_ref 0.0963
_reflns_Friedel_coverage 0.000
_reflns_number_gt 8714
_reflns_number_total 10486
_reflns_threshold_expression 'I > 2\s(I)'
_cod_data_source_file d3ce00301a2.cif
_cod_data_source_block km785-5
_cod_depositor_comments 'Adding full bibliography for 7246836--7246844.cif.'
_cod_original_cell_volume 18302.9(7)
_cod_database_code 7246844
_shelx_shelxl_version_number 2018/3
_shelx_space_group_comment
;
The symmetry employed for this shelxl refinement is uniquely defined
by the following loop, which should always be used as a source of
symmetry information in preference to the above space-group names.
They are only intended as comments.
;
_shelx_estimated_absorpt_t_min 0.793
_shelx_estimated_absorpt_t_max 0.793

loop_
_space_group_symop_operation_xyz
'x, y, z'
'-y, x-y, z'
'-x+y, -x, z'
'x+2/3, y+1/3, z+1/3'
'-y+2/3, x-y+1/3, z+1/3'
'-x+y+2/3, -x+1/3, z+1/3'
'x+1/3, y+2/3, z+2/3'
'-y+1/3, x-y+2/3, z+2/3'
'-x+y+1/3, -x+2/3, z+2/3'
'-x, -y, -z'
'y, -x+y, -z'
'x-y, x, -z'
'-x+2/3, -y+1/3, -z+1/3'
'y+2/3, -x+y+1/3, -z+1/3'
'x-y+2/3, x+1/3, -z+1/3'
'-x+1/3, -y+2/3, -z+2/3'
'y+1/3, -x+y+2/3, -z+2/3'
'x-y+1/3, x+2/3, -z+2/3'

loop_
_atom_site_label
_atom_site_type_symbol
_atom_site_fract_x
_atom_site_fract_y
_atom_site_fract_z
_atom_site_U_iso_or_equiv
_atom_site_adp_type
_atom_site_occupancy
_atom_site_site_symmetry_order
_atom_site_calc_flag
_atom_site_refinement_flags_posn
_atom_site_refinement_flags_adp
_atom_site_refinement_flags_occupancy
_atom_site_disorder_assembly
_atom_site_disorder_group
Yb1 Yb 0.38143(2) 0.36667(2) 0.66413(2) 0.02022(6) Uani 1 1 d . . . . .
O1M O 0.42977(14) 0.47059(13) 0.66975(9) 0.0431(7) Uani 1 1 d . . . . .
O2M O 0.41058(12) 0.40004(12) 0.59673(8) 0.0329(6) Uani 1 1 d . . . . .
O3M O 0.30831(14) 0.39248(15) 0.65996(11) 0.0479(8) Uani 1 1 d . . . . .
O4M O 0.31216(12) 0.29715(13) 0.61564(9) 0.0393(6) Uani 1 1 d . . . . .
O5M O 0.48493(11) 0.40390(13) 0.66380(9) 0.0386(7) Uani 1 1 d . . . . .
O6M O 0.40316(12) 0.38869(12) 0.73482(8) 0.0337(6) Uani 1 1 d . . . . .
O7M O 0.30312(12) 0.29369(12) 0.70492(9) 0.0383(6) Uani 1 1 d . . . . .
O8M O 0.39708(14) 0.28752(13) 0.66711(11) 0.0467(7) Uani 1 1 d . . . . .
O11 O 0.49076(13) 0.74887(12) 0.59586(8) 0.0347(6) Uani 1 1 d . . . . .
O12 O 0.47874(12) 0.74437(11) 0.40632(7) 0.0297(5) Uani 1 1 d . . . . .
C11 C 0.51355(16) 0.76146(15) 0.56047(10) 0.0238(7) Uani 1 1 d . . . . .
C12 C 0.50605(15) 0.75847(14) 0.43986(10) 0.0220(6) Uani 1 1 d . . . . .
C13 C 0.56058(14) 0.75753(13) 0.49852(9) 0.0192(6) Uani 1 1 d . . . . .
H13 H 0.602889 0.766197 0.496830 0.023 Uiso 1 1 calc R U . . .
C14 C 0.55661(14) 0.81570(14) 0.49888(10) 0.0194(6) Uani 1 1 d . . . . .
H14 H 0.597132 0.852384 0.497837 0.023 Uiso 1 1 calc R U . . .
N11 N 0.53232(13) 0.72914(12) 0.53797(8) 0.0234(6) Uani 1 1 d . . . . .
N12 N 0.52612(13) 0.81146(12) 0.53818(8) 0.0219(6) Uani 1 1 d . . . . .
N13 N 0.52196(13) 0.80997(12) 0.46174(8) 0.0209(5) Uani 1 1 d . . . . .
N14 N 0.52621(12) 0.72625(12) 0.46149(8) 0.0213(5) Uani 1 1 d . . . . .
C15 C 0.51680(15) 0.85837(15) 0.55429(10) 0.0225(6) Uani 1 1 d . . . . .
H15A H 0.553302 0.897412 0.549054 0.027 Uiso 1 1 calc R U . . .
H15B H 0.510984 0.853424 0.585142 0.027 Uiso 1 1 calc R U . . .
C16 C 0.51848(14) 0.85968(14) 0.44363(9) 0.0182(6) Uani 1 1 d . . . . .
H16A H 0.556152 0.897238 0.449815 0.022 Uiso 1 1 calc R U . . .
H16B H 0.515029 0.854766 0.412669 0.022 Uiso 1 1 calc R U . . .
O21 O 0.40168(12) 0.81691(14) 0.59234(7) 0.0377(6) Uani 1 1 d . . . . .
O22 O 0.40511(11) 0.82317(11) 0.40220(7) 0.0245(5) Uani 1 1 d . . . . .
C21 C 0.41423(15) 0.84244(16) 0.55788(10) 0.0255(7) Uani 1 1 d . . . . .
C22 C 0.41740(14) 0.84731(14) 0.43695(9) 0.0191(6) Uani 1 1 d . . . . .
C23 C 0.46973(14) 0.89407(14) 0.49854(9) 0.0182(6) Uani 1 1 d . . . . .
H23 H 0.504377 0.935876 0.500053 0.022 Uiso 1 1 calc R U . . .
C24 C 0.40889(14) 0.89277(14) 0.49840(9) 0.0186(6) Uani 1 1 d . . . . .
H24 H 0.414483 0.934011 0.499408 0.022 Uiso 1 1 calc R U . . .
N21 N 0.46582(12) 0.85955(12) 0.53584(8) 0.0214(5) Uani 1 1 d . . . . .
N22 N 0.37947(12) 0.85883(13) 0.53587(8) 0.0225(6) Uani 1 1 d . . . . .
N23 N 0.38185(11) 0.86279(12) 0.45916(8) 0.0184(5) Uani 1 1 d . . . . .
N24 N 0.46875(12) 0.86513(12) 0.45907(8) 0.0185(5) Uani 1 1 d . . . . .
C25 C 0.32523(14) 0.85438(16) 0.55323(10) 0.0259(7) Uani 1 1 d . . . . .
H25A H 0.326454 0.851943 0.584290 0.031 Uiso 1 1 calc R U . . .
H25B H 0.324295 0.891278 0.546158 0.031 Uiso 1 1 calc R U . . .
C26 C 0.32495(13) 0.85247(14) 0.44364(10) 0.0192(6) Uani 1 1 d . . . . .
H26A H 0.324124 0.847922 0.412660 0.023 Uiso 1 1 calc R U . . .
H26B H 0.321239 0.888066 0.449909 0.023 Uiso 1 1 calc R U . . .
O31 O 0.40837(11) 0.82629(12) 0.26476(7) 0.0284(5) Uani 1 1 d . . . . .
O32 O 0.40207(11) 0.81101(12) 0.07521(7) 0.0286(5) Uani 1 1 d . . . . .
C31 C 0.42044(15) 0.84944(14) 0.22949(10) 0.0212(6) Uani 1 1 d . . . . .
C32 C 0.41519(15) 0.83807(14) 0.10871(10) 0.0217(6) Uani 1 1 d . . . . .
C33 C 0.47150(14) 0.89317(14) 0.16682(10) 0.0202(6) Uani 1 1 d . . . . .
H33 H 0.505865 0.935041 0.164574 0.024 Uiso 1 1 calc R U . . .
C34 C 0.41042(14) 0.89133(14) 0.16680(10) 0.0198(6) Uani 1 1 d . . . . .
H34 H 0.415656 0.932322 0.164261 0.024 Uiso 1 1 calc R U . . .
N31 N 0.47118(12) 0.86600(12) 0.20703(8) 0.0213(5) Uani 1 1 d . . . . .
N32 N 0.38449(12) 0.86407(12) 0.20700(8) 0.0205(5) Uani 1 1 d . . . . .
N33 N 0.38006(12) 0.85464(12) 0.13043(8) 0.0206(5) Uani 1 1 d . . . . .
N34 N 0.46749(12) 0.85765(12) 0.13040(8) 0.0210(5) Uani 1 1 d . . . . .
C35 C 0.32686(14) 0.85313(14) 0.22133(10) 0.0205(6) Uani 1 1 d . . . . .
H35A H 0.323120 0.888636 0.214765 0.025 Uiso 1 1 calc R U . . .
H35B H 0.324974 0.848374 0.252315 0.025 Uiso 1 1 calc R U . . .
C36 C 0.32839(14) 0.85332(15) 0.11183(10) 0.0218(6) Uani 1 1 d . . . . .
H36A H 0.330593 0.850395 0.080876 0.026 Uiso 1 1 calc R U . . .
H36B H 0.329755 0.891562 0.118167 0.026 Uiso 1 1 calc R U . . .
N1 N 0.54161(13) 0.53531(13) 0.58772(9) 0.0257(6) Uani 1 1 d . . . . .
O11N O 0.55294(13) 0.51248(13) 0.61881(9) 0.0396(7) Uani 1 1 d . . . . .
O12N O 0.49485(12) 0.50471(13) 0.56687(9) 0.0417(7) Uani 1 1 d . . . . .
O13N O 0.57876(12) 0.58616(12) 0.57592(9) 0.0373(6) Uani 1 1 d . . . . .
N2 N 0.53693(13) 0.53472(13) 0.75101(9) 0.0262(6) Uani 1 1 d . . . . .
O21N O 0.53814(18) 0.53123(16) 0.71205(9) 0.0744(13) Uani 1 1 d . . . . .
O22N O 0.57844(11) 0.57787(11) 0.76948(8) 0.0287(5) Uani 1 1 d . . . . .
O23N O 0.49378(11) 0.49427(12) 0.77124(8) 0.0310(6) Uani 1 1 d . . . . .
N3 N 0.33686(12) 0.33431(12) 0.49558(9) 0.0232(6) Uani 1 1 d . . . . .
O31N O 0.36567(12) 0.38080(11) 0.51699(8) 0.0329(6) Uani 1 1 d . . . . .
O32N O 0.30504(12) 0.33309(12) 0.46598(8) 0.0336(6) Uani 1 1 d . . . . .
O33N O 0.34050(16) 0.28960(13) 0.50414(13) 0.0599(10) Uani 1 1 d . . . . .
N4 N 0.3282(4) 0.1670(3) 0.59422(18) 0.0452(16) Uani 0.541(6) 1 d D U P A 1
O41N O 0.2931(6) 0.1474(5) 0.6245(4) 0.065(3) Uani 0.271(3) 1 d D U P A 1
O41' O 0.3385(6) 0.1749(4) 0.6334(2) 0.0356(18) Uani 0.271(3) 1 d D U P A 1
O42N O 0.3409(4) 0.1311(3) 0.5764(2) 0.065(2) Uani 0.541(6) 1 d D U P A 1
O43N O 0.3294(4) 0.2081(4) 0.5731(2) 0.047(2) Uani 0.541(6) 1 d D U P A 1
N5 N 0.3430(5) 0.1704(5) 0.5933(3) 0.051(3) Uani 0.259(6) 1 d D U P A 2
O51N O 0.3903(5) 0.1980(5) 0.6146(4) 0.048(2) Uani 0.259(6) 1 d D U P A 2
O52N O 0.3199(8) 0.1996(7) 0.5796(6) 0.051(3) Uani 0.259(6) 1 d D U P A 2
O53N O 0.3169(8) 0.1155(5) 0.5857(5) 0.057(3) Uani 0.259(6) 1 d D U P A 2
O1W O 0.51145(13) 0.31003(13) 0.66730(8) 0.0369(6) Uani 1 1 d . . . . .
O2W O 0.44620(13) 0.79762(13) 0.33349(8) 0.0350(6) Uani 1 1 d . . . . .
O3W O 0.56283(19) 0.85150(17) 0.33286(12) 0.0635(10) Uani 1 1 d . . . . .
O4W O 0.3724(4) 0.6864(4) 0.3335(3) 0.0363(18) Uani 0.3333 1 d . . P B -1
O5W O 0.3086(4) 0.6561(6) 0.4016(3) 0.043(2) Uani 0.3333 1 d . . P C -1
O6W O 0.3064(4) 0.6544(5) 0.2670(3) 0.046(2) Uani 0.3333 1 d . . P D -1
O7W O 0.3202(4) 0.4975(4) 0.6668(2) 0.0350(14) Uani 0.363(3) 1 d . U P E 1
O8W O 0.3687(4) 0.5282(3) 0.66467(17) 0.0399(13) Uani 0.464(3) 1 d . U P F 2
O9W O 0.4602(8) 0.5790(7) 0.6620(4) 0.034(2) Uani 0.173(3) 1 d . U P G 3
O10W O 0.3229(7) 0.6294(5) 0.5900(4) 0.077(3) Uani 0.3333 1 d . U P H -1
O11W O 0.3303(9) 0.7158(8) 0.6337(7) 0.053(5) Uani 0.1667 1 d . U P I -1
N6 N 0.3096(7) 0.6866(8) 0.1691(4) 0.044(5) Uani 0.12 1 d D U P J -1
O61N O 0.3102(14) 0.6901(16) 0.1299(4) 0.044(5) Uani 0.12 1 d D U P J -1
O62N O 0.2677(11) 0.6427(13) 0.1868(10) 0.041(5) Uani 0.12 1 d D U P J -1
O63N O 0.3505(12) 0.7272(13) 0.1898(11) 0.043(6) Uani 0.12 1 d D U P J -1
N7 N 0.3742(8) 0.6805(8) 0.5016(6) 0.035(4) Uani 0.08 1 d D U P K -1
O71N O 0.3491(13) 0.7106(11) 0.4984(9) 0.035(4) Uani 0.08 1 d D U P K -1
O72N O 0.3653(14) 0.6415(12) 0.4749(8) 0.034(4) Uani 0.08 1 d D U P K -1
O73N O 0.4077(13) 0.6884(14) 0.5318(8) 0.039(4) Uani 0.08 1 d D U P K -1

loop_
_atom_site_aniso_label
_atom_site_aniso_U_11
_atom_site_aniso_U_22
_atom_site_aniso_U_33
_atom_site_aniso_U_23
_atom_site_aniso_U_13
_atom_site_aniso_U_12
Yb1 0.01852(8) 0.02324(8) 0.01711(8) -0.00015(5) 0.00021(5) 0.00909(6)
O1M 0.0517(18) 0.0302(14) 0.0338(15) -0.0048(12) -0.0034(13) 0.0101(13)
O2M 0.0349(14) 0.0371(14) 0.0187(12) 0.0024(10) -0.0005(10) 0.0120(12)
O3M 0.0393(16) 0.061(2) 0.0552(19) -0.0110(16) -0.0087(14) 0.0343(16)
O4M 0.0316(14) 0.0408(16) 0.0323(15) -0.0080(12) -0.0069(11) 0.0082(12)
O5M 0.0207(12) 0.0461(16) 0.0433(16) 0.0163(13) 0.0023(11) 0.0124(12)
O6M 0.0326(14) 0.0410(15) 0.0177(12) 0.0016(11) 0.0009(10) 0.0111(12)
O7M 0.0293(13) 0.0359(15) 0.0337(14) -0.0054(12) 0.0099(11) 0.0044(12)
O8M 0.0393(16) 0.0336(15) 0.073(2) -0.0052(15) -0.0051(15) 0.0225(13)
O11 0.0498(16) 0.0329(14) 0.0173(11) 0.0022(10) 0.0046(11) 0.0176(13)
O12 0.0449(15) 0.0288(13) 0.0203(12) -0.0088(10) -0.0158(11) 0.0221(12)
C11 0.0296(17) 0.0230(16) 0.0149(14) -0.0021(12) -0.0053(12) 0.0101(14)
C12 0.0273(16) 0.0218(15) 0.0190(15) -0.0008(12) -0.0037(12) 0.0139(13)
C13 0.0244(15) 0.0194(14) 0.0144(14) -0.0024(11) -0.0058(12) 0.0113(13)
C14 0.0226(15) 0.0179(14) 0.0166(14) -0.0008(11) -0.0027(12) 0.0092(12)
N11 0.0341(15) 0.0186(13) 0.0165(13) 0.0003(10) -0.0036(11) 0.0124(12)
N12 0.0292(14) 0.0241(13) 0.0143(12) -0.0001(10) -0.0005(10) 0.0148(12)
N13 0.0300(14) 0.0192(13) 0.0167(12) -0.0026(10) -0.0061(11) 0.0148(12)
N14 0.0279(14) 0.0203(13) 0.0171(12) -0.0040(10) -0.0069(11) 0.0132(11)
C15 0.0280(17) 0.0256(16) 0.0146(14) -0.0047(12) -0.0050(12) 0.0138(14)
C16 0.0223(15) 0.0193(14) 0.0150(14) 0.0034(11) 0.0037(11) 0.0119(12)
O21 0.0359(14) 0.0607(18) 0.0146(11) 0.0103(11) 0.0048(10) 0.0227(14)
O22 0.0272(12) 0.0295(12) 0.0169(11) -0.0068(9) -0.0019(9) 0.0142(10)
C21 0.0258(17) 0.0311(18) 0.0148(14) -0.0024(13) -0.0005(12) 0.0106(14)
C22 0.0214(15) 0.0166(14) 0.0166(14) 0.0008(11) 0.0017(11) 0.0075(12)
C23 0.0194(14) 0.0206(14) 0.0147(13) -0.0015(11) 0.0005(11) 0.0100(12)
C24 0.0208(15) 0.0181(14) 0.0148(14) -0.0013(11) 0.0003(11) 0.0082(12)
N21 0.0232(13) 0.0279(14) 0.0140(12) -0.0005(10) 0.0005(10) 0.0136(12)
N22 0.0206(13) 0.0305(15) 0.0139(12) -0.0002(11) 0.0023(10) 0.0108(12)
N23 0.0186(12) 0.0241(13) 0.0112(11) -0.0032(10) -0.0011(9) 0.0098(11)
N24 0.0207(13) 0.0226(13) 0.0134(12) -0.0025(10) 0.0000(10) 0.0118(11)
C25 0.0207(16) 0.0338(18) 0.0173(15) -0.0088(13) 0.0011(12) 0.0093(14)
C26 0.0197(15) 0.0206(15) 0.0152(14) 0.0001(11) -0.0004(11) 0.0086(12)
O31 0.0332(13) 0.0389(14) 0.0157(11) 0.0049(10) 0.0003(9) 0.0199(12)
O32 0.0270(12) 0.0382(14) 0.0182(11) -0.0090(10) -0.0027(9) 0.0145(11)
C31 0.0261(16) 0.0215(15) 0.0176(14) -0.0030(12) -0.0030(12) 0.0132(13)
C32 0.0228(15) 0.0229(15) 0.0186(15) 0.0015(12) 0.0000(12) 0.0108(13)
C33 0.0237(15) 0.0214(15) 0.0154(14) -0.0006(12) -0.0005(12) 0.0111(13)
C34 0.0226(15) 0.0197(15) 0.0155(14) 0.0013(11) 0.0006(11) 0.0093(13)
N31 0.0243(14) 0.0266(14) 0.0150(12) 0.0018(10) -0.0001(10) 0.0142(12)
N32 0.0217(13) 0.0242(13) 0.0146(12) 0.0014(10) 0.0002(10) 0.0107(11)
N33 0.0216(13) 0.0259(14) 0.0150(12) -0.0021(10) -0.0039(10) 0.0124(11)
N34 0.0206(13) 0.0261(14) 0.0160(12) -0.0033(10) -0.0017(10) 0.0114(11)
C35 0.0227(15) 0.0211(15) 0.0157(14) -0.0019(12) 0.0010(12) 0.0094(13)
C36 0.0213(15) 0.0255(16) 0.0177(14) 0.0055(12) 0.0006(12) 0.0110(13)
N1 0.0286(15) 0.0271(15) 0.0212(14) 0.0014(11) 0.0028(11) 0.0138(13)
O11N 0.0379(15) 0.0409(16) 0.0305(14) 0.0125(12) -0.0029(12) 0.0126(13)
O12N 0.0323(14) 0.0406(16) 0.0374(15) 0.0084(12) -0.0123(12) 0.0071(12)
O13N 0.0383(15) 0.0266(13) 0.0379(15) 0.0087(11) -0.0044(12) 0.0094(12)
N2 0.0313(15) 0.0246(14) 0.0198(13) -0.0004(11) -0.0017(12) 0.0117(12)
O21N 0.079(3) 0.052(2) 0.0217(15) -0.0053(14) 0.0056(15) -0.0204(18)
O22N 0.0270(12) 0.0253(12) 0.0307(13) -0.0073(10) -0.0069(10) 0.0107(10)
O23N 0.0253(12) 0.0351(14) 0.0270(13) -0.0001(11) 0.0034(10) 0.0110(11)
N3 0.0215(13) 0.0203(13) 0.0245(14) -0.0001(11) 0.0009(11) 0.0079(11)
O31N 0.0389(14) 0.0263(13) 0.0250(13) -0.0078(10) -0.0023(11) 0.0100(12)
O32N 0.0333(14) 0.0344(14) 0.0262(13) 0.0000(11) -0.0079(11) 0.0116(12)
O33N 0.056(2) 0.0281(15) 0.099(3) -0.0056(16) -0.030(2) 0.0232(15)
N4 0.066(3) 0.031(3) 0.029(3) -0.001(2) -0.002(2) 0.018(3)
O41N 0.084(5) 0.047(4) 0.049(4) 0.007(4) 0.024(4) 0.022(4)
O41' 0.065(4) 0.039(4) 0.019(3) 0.001(3) -0.004(3) 0.038(3)
O42N 0.082(4) 0.055(4) 0.047(3) -0.005(3) 0.019(3) 0.025(3)
O43N 0.049(3) 0.055(3) 0.027(3) 0.016(2) -0.001(3) 0.019(3)
N5 0.074(4) 0.037(4) 0.029(4) 0.003(3) -0.006(3) 0.017(4)
O51N 0.064(5) 0.041(4) 0.037(4) 0.005(4) -0.017(4) 0.025(4)
O52N 0.065(5) 0.051(4) 0.030(4) 0.000(4) -0.002(4) 0.023(4)
O53N 0.081(5) 0.030(4) 0.035(5) 0.001(4) 0.001(4) 0.009(4)
O1W 0.0499(17) 0.0499(17) 0.0218(12) 0.0004(11) -0.0009(11) 0.0330(14)
O2W 0.0502(17) 0.0453(16) 0.0181(12) 0.0016(11) 0.0000(11) 0.0303(14)
O3W 0.080(3) 0.056(2) 0.060(2) -0.0135(18) -0.0011(19) 0.038(2)
O4W 0.045(5) 0.031(4) 0.036(4) 0.000(3) 0.007(4) 0.021(4)
O5W 0.046(5) 0.034(6) 0.037(4) 0.007(4) 0.001(3) 0.011(7)
O6W 0.051(5) 0.046(7) 0.039(5) -0.001(4) 0.002(3) 0.021(7)
O7W 0.076(4) 0.047(3) 0.014(2) -0.004(2) -0.004(3) 0.055(3)
O8W 0.081(3) 0.043(3) 0.016(2) -0.003(2) -0.004(2) 0.047(3)
O9W 0.074(4) 0.041(4) 0.012(3) -0.004(3) -0.002(3) 0.049(3)
O10W 0.097(7) 0.063(6) 0.078(7) -0.012(5) -0.010(6) 0.046(6)
O11W 0.069(9) 0.044(7) 0.074(9) 0.003(6) 0.005(7) 0.049(7)
N6 0.048(9) 0.052(9) 0.034(8) -0.003(7) 0.007(7) 0.025(6)
O61N 0.046(11) 0.054(11) 0.034(11) -0.002(9) 0.011(8) 0.026(8)
O62N 0.049(11) 0.049(11) 0.030(11) 0.007(8) 0.008(8) 0.029(8)
O63N 0.046(8) 0.046(8) 0.040(7) -0.006(6) 0.001(6) 0.025(5)
N7 0.037(5) 0.035(5) 0.031(5) -0.010(3) 0.008(3) 0.016(3)
O71N 0.036(5) 0.035(5) 0.029(5) -0.013(4) 0.007(4) 0.014(4)
O72N 0.037(5) 0.035(5) 0.030(5) -0.011(4) 0.009(4) 0.017(4)
O73N 0.039(5) 0.037(5) 0.033(5) -0.008(4) 0.008(4) 0.013(4)

loop_
_atom_type_symbol
_atom_type_description
_atom_type_scat_dispersion_real
_atom_type_scat_dispersion_imag
_atom_type_scat_source
C C 0.0033 0.0016 'International Tables Vol C Tables 4.2.6.8 and 6.1.1.4'
H H 0.0000 0.0000 'International Tables Vol C Tables 4.2.6.8 and 6.1.1.4'
N N 0.0061 0.0033 'International Tables Vol C Tables 4.2.6.8 and 6.1.1.4'
O O 0.0106 0.0060 'International Tables Vol C Tables 4.2.6.8 and 6.1.1.4'
Yb Yb -0.3850 5.5486 'International Tables Vol C Tables 4.2.6.8 and 6.1.1.4'

loop_
_geom_angle_atom_site_label_1
_geom_angle_atom_site_label_2
_geom_angle_atom_site_label_3
_geom_angle
_geom_angle_site_symmetry_1
_geom_angle_site_symmetry_3
_geom_angle_publ_flag
O1M Yb1 O4M 133.63(11) . . ?
O1M Yb1 O5M 71.58(11) . . ?
O1M Yb1 O7M 129.19(10) . . ?
O2M Yb1 O1M 75.70(10) . . ?
O2M Yb1 O3M 90.00(11) . . ?
O2M Yb1 O4M 69.95(10) . . ?
O2M Yb1 O5M 75.46(10) . . ?
O2M Yb1 O6M 145.18(10) . . ?
O2M Yb1 O7M 143.84(10) . . ?
O3M Yb1 O1M 73.47(12) . . ?
O3M Yb1 O4M 76.31(11) . . ?
O3M Yb1 O5M 144.47(12) . . ?
O3M Yb1 O6M 96.78(11) . . ?
O3M Yb1 O7M 76.23(12) . . ?
O5M Yb1 O4M 125.66(11) . . ?
O5M Yb1 O7M 132.79(10) . . ?
O6M Yb1 O1M 73.67(10) . . ?
O6M Yb1 O4M 144.82(10) . . ?
O6M Yb1 O5M 79.47(10) . . ?
O6M Yb1 O7M 70.54(10) . . ?
O7M Yb1 O4M 74.32(10) . . ?
O8M Yb1 O1M 142.85(12) . . ?
O8M Yb1 O2M 101.78(12) . . ?
O8M Yb1 O3M 143.46(12) . . ?
O8M Yb1 O4M 75.63(11) . . ?
O8M Yb1 O5M 71.97(11) . . ?
O8M Yb1 O6M 92.87(11) . . ?
O8M Yb1 O7M 74.01(11) . . ?
O11 C11 N11 125.9(3) . . ?
O11 C11 N12 125.4(3) . . ?
N11 C11 N12 108.6(3) . . ?
O12 C12 N13 125.3(3) . . ?
O12 C12 N14 126.4(3) . . ?
N14 C12 N13 108.4(3) . . ?
C14 C13 H13 112.1 . . ?
N11 C13 H13 112.1 . . ?
N11 C13 C14 102.8(2) . . ?
N11 C13 N14 114.0(3) . . ?
N14 C13 H13 112.1 . . ?
N14 C13 C14 103.1(2) . . ?
C13 C14 H14 111.8 . . ?
N12 C14 C13 103.2(2) . . ?
N12 C14 H14 111.8 . . ?
N13 C14 C13 103.4(2) . . ?
N13 C14 H14 111.8 . . ?
N13 C14 N12 114.3(3) . . ?
C11 N11 C13 112.8(3) . . ?
C11 N11 C25 123.6(3) . 3_565 ?
C25 N11 C13 123.3(3) 3_565 . ?
C11 N12 C14 112.5(3) . . ?
C11 N12 C15 123.4(3) . . ?
C15 N12 C14 123.7(3) . . ?
C12 N13 C14 112.6(3) . . ?
C12 N13 C16 122.5(3) . . ?
C14 N13 C16 122.9(3) . . ?
C12 N14 C13 112.5(3) . . ?
C12 N14 C26 123.1(3) . 3_565 ?
C13 N14 C26 122.4(3) . 3_565 ?
N12 C15 H15A 108.7 . . ?
N12 C15 H15B 108.7 . . ?
N12 C15 N21 114.0(3) . . ?
H15A C15 H15B 107.6 . . ?
N21 C15 H15A 108.7 . . ?
N21 C15 H15B 108.7 . . ?
N13 C16 H16A 108.8 . . ?
N13 C16 H16B 108.8 . . ?
H16A C16 H16B 107.7 . . ?
N24 C16 N13 113.8(3) . . ?
N24 C16 H16A 108.8 . . ?
N24 C16 H16B 108.8 . . ?
O21 C21 N21 125.4(3) . . ?
O21 C21 N22 125.7(3) . . ?
N22 C21 N21 108.8(3) . . ?
O22 C22 N23 124.9(3) . . ?
O22 C22 N24 126.6(3) . . ?
N24 C22 N23 108.5(3) . . ?
C24 C23 H23 111.8 . . ?
N21 C23 H23 111.8 . . ?
N21 C23 C24 103.2(2) . . ?
N24 C23 H23 111.8 . . ?
N24 C23 C24 103.2(2) . . ?
N24 C23 N21 114.2(3) . . ?
C23 C24 H24 111.7 . . ?
N22 C24 C23 103.3(2) . . ?
N22 C24 H24 111.7 . . ?
N22 C24 N23 114.7(3) . . ?
N23 C24 C23 103.0(2) . . ?
N23 C24 H24 111.7 . . ?
C15 N21 C23 123.7(3) . . ?
C21 N21 C15 122.1(3) . . ?
C21 N21 C23 111.9(3) . . ?
C21 N22 C24 112.5(3) . . ?
C21 N22 C25 122.6(3) . . ?
C24 N22 C25 123.5(3) . . ?
C22 N23 C24 112.7(3) . . ?
C22 N23 C26 122.7(3) . . ?
C26 N23 C24 124.5(3) . . ?
C16 N24 C23 123.7(2) . . ?
C22 N24 C16 123.6(3) . . ?
C22 N24 C23 112.5(2) . . ?
N11 C25 N22 113.6(3) 2_665 . ?
N11 C25 H25A 108.8 2_665 . ?
N11 C25 H25B 108.8 2_665 . ?
N22 C25 H25A 108.8 . . ?
N22 C25 H25B 108.8 . . ?
H25A C25 H25B 107.7 . . ?
N14 C26 H26A 108.8 2_665 . ?
N14 C26 H26B 108.8 2_665 . ?
N23 C26 N14 113.9(3) . 2_665 ?
N23 C26 H26A 108.8 . . ?
N23 C26 H26B 108.8 . . ?
H26A C26 H26B 107.7 . . ?
O31 C31 N31 126.8(3) . . ?
O31 C31 N32 124.6(3) . . ?
N31 C31 N32 108.6(3) . . ?
O32 C32 N33 125.4(3) . . ?
O32 C32 N34 126.1(3) . . ?
N33 C32 N34 108.4(3) . . ?
C34 C33 H33 111.8 . . ?
N31 C33 H33 111.8 . . ?
N31 C33 C34 103.0(2) . . ?
N34 C33 H33 111.8 . . ?
N34 C33 C34 103.3(2) . . ?
N34 C33 N31 114.5(3) . . ?
C33 C34 H34 111.7 . . ?
N32 C34 C33 103.3(2) . . ?
N32 C34 H34 111.7 . . ?
N32 C34 N33 114.7(3) . . ?
N33 C34 C33 103.2(2) . . ?
N33 C34 H34 111.7 . . ?
C31 N31 C33 112.6(3) . . ?
C31 N31 C36 124.0(3) . 14_455 ?
C36 N31 C33 123.4(3) 14_455 . ?
C31 N32 C34 112.5(3) . . ?
C31 N32 C35 123.9(3) . . ?
C35 N32 C34 123.6(3) . . ?
C32 N33 C34 112.3(3) . . ?
C32 N33 C36 122.4(3) . . ?
C36 N33 C34 122.2(3) . . ?
C32 N34 C33 112.4(3) . . ?
C32 N34 C35 122.7(3) . 14_455 ?
C33 N34 C35 122.0(3) . 14_455 ?
N32 C35 N34 114.3(3) . 15 ?
N32 C35 H35A 108.7 . . ?
N32 C35 H35B 108.7 . . ?
N34 C35 H35A 108.7 15 . ?
N34 C35 H35B 108.7 15 . ?
H35A C35 H35B 107.6 . . ?
N31 C36 H36A 108.7 15 . ?
N31 C36 H36B 108.7 15 . ?
N33 C36 N31 114.1(3) . 15 ?
N33 C36 H36A 108.7 . . ?
N33 C36 H36B 108.7 . . ?
H36A C36 H36B 107.6 . . ?
O12N N1 O11N 119.8(3) . . ?
O13N N1 O11N 119.9(3) . . ?
O13N N1 O12N 120.1(3) . . ?
O21N N2 O23N 119.6(3) . . ?
O22N N2 O21N 119.6(3) . . ?
O22N N2 O23N 120.8(3) . . ?
O32N N3 O31N 120.4(3) . . ?
O33N N3 O31N 119.4(3) . . ?
O33N N3 O32N 120.2(3) . . ?
O41N N4 O41' 49.9(8) . . ?
O41N N4 O42N 117.0(7) . . ?
O41N N4 O43N 117.9(9) . . ?
O42N N4 O41' 116.7(6) . . ?
O43N N4 O41' 118.5(6) . . ?
O43N N4 O42N 118.7(6) . . ?
O52N N5 O51N 117.7(8) . . ?
O53N N5 O51N 124.4(11) . . ?
O53N N5 O52N 117.9(8) . . ?
O62N N6 O61N 119.6(7) . . ?
O63N N6 O61N 119.5(7) . . ?
O63N N6 O62N 120.9(7) . . ?
O71N N7 O72N 120.4(7) . . ?
O73N N7 O71N 120.1(7) . . ?
O73N N7 O72N 119.5(7) . . ?

loop_
_geom_bond_atom_site_label_1
_geom_bond_atom_site_label_2
_geom_bond_distance
_geom_bond_site_symmetry_2
_geom_bond_publ_flag
Yb1 O1M 2.330(3) . yes
Yb1 O2M 2.290(2) . yes
Yb1 O3M 2.296(3) . yes
Yb1 O4M 2.362(3) . yes
Yb1 O5M 2.342(3) . yes
Yb1 O6M 2.315(2) . yes
Yb1 O7M 2.345(3) . yes
Yb1 O8M 2.273(3) . yes
O11 C11 1.235(4) . ?
O12 C12 1.228(4) . ?
C11 N11 1.358(4) . ?
C11 N12 1.361(4) . ?
C12 N13 1.368(4) . ?
C12 N14 1.366(4) . ?
C13 H13 1.0000 . ?
C13 C14 1.554(4) . ?
C13 N11 1.451(4) . ?
C13 N14 1.451(4) . ?
C14 H14 1.0000 . ?
C14 N12 1.450(4) . ?
C14 N13 1.442(4) . ?
N11 C25 1.447(4) 3_565 ?
N12 C15 1.441(4) . ?
N13 C16 1.448(4) . ?
N14 C26 1.453(4) 3_565 ?
C15 H15A 0.9900 . ?
C15 H15B 0.9900 . ?
C15 N21 1.454(4) . ?
C16 H16A 0.9900 . ?
C16 H16B 0.9900 . ?
C16 N24 1.444(4) . ?
O21 C21 1.234(4) . ?
O22 C22 1.229(4) . ?
C21 N21 1.367(4) . ?
C21 N22 1.360(4) . ?
C22 N23 1.365(4) . ?
C22 N24 1.360(4) . ?
C23 H23 1.0000 . ?
C23 C24 1.553(4) . ?
C23 N21 1.455(4) . ?
C23 N24 1.453(4) . ?
C24 H24 1.0000 . ?
C24 N22 1.447(4) . ?
C24 N23 1.449(4) . ?
N22 C25 1.454(4) . ?
N23 C26 1.441(4) . ?
C25 H25A 0.9900 . ?
C25 H25B 0.9900 . ?
C26 H26A 0.9900 . ?
C26 H26B 0.9900 . ?
O31 C31 1.234(4) . ?
O32 C32 1.224(4) . ?
C31 N31 1.358(4) . ?
C31 N32 1.365(4) . ?
C32 N33 1.367(4) . ?
C32 N34 1.367(4) . ?
C33 H33 1.0000 . ?
C33 C34 1.552(4) . ?
C33 N31 1.455(4) . ?
C33 N34 1.447(4) . ?
C34 H34 1.0000 . ?
C34 N32 1.450(4) . ?
C34 N33 1.450(4) . ?
N31 C36 1.445(4) 14_455 ?
N32 C35 1.441(4) . ?
N33 C36 1.443(4) . ?
N34 C35 1.448(4) 14_455 ?
C35 H35A 0.9900 . ?
C35 H35B 0.9900 . ?
C36 H36A 0.9900 . ?
C36 H36B 0.9900 . ?
N1 O11N 1.257(4) . ?
N1 O12N 1.251(4) . ?
N1 O13N 1.234(4) . ?
N2 O21N 1.242(4) . ?
N2 O22N 1.240(4) . ?
N2 O23N 1.257(4) . ?
N3 O31N 1.250(4) . ?
N3 O32N 1.238(4) . ?
N3 O33N 1.234(4) . ?
N4 O41N 1.243(7) . ?
N4 O41' 1.267(6) . ?
N4 O42N 1.258(6) . ?
N4 O43N 1.244(6) . ?
N5 O51N 1.260(7) . ?
N5 O52N 1.251(7) . ?
N5 O53N 1.249(7) . ?
N6 O61N 1.247(7) . ?
N6 O62N 1.242(7) . ?
N6 O63N 1.241(7) . ?
N7 O71N 1.240(7) . ?
N7 O72N 1.246(7) . ?
N7 O73N 1.237(7) . ?
